data_2220966
loop_
_publ_author_name
Zia-ur-Rehman
'Tahir, M. Nawaz'
'Danish, Muhammad'
'Muhammad, Niaz'
'Ali, Saqib'

_publ_section_title
;
 4-(4-Methoxyphenyl)piperazin-1-ium chloride
;
_journal_coeditor_code AT2720
_journal_issue 3
_journal_name_full 'Acta Crystallographica Section E'
_journal_page_first o503
_journal_paper_doi 10.1107/S1600536809004280
_journal_volume 65
_journal_year 2009
_chemical_formula_iupac 'C11 H17 N2 O +, Cl -'
_chemical_formula_moiety 'C11 H17 N2 O +, Cl -'
_chemical_formula_sum 'C11 H17 Cl N2 O'
_chemical_formula_weight 228.72
_chemical_name_systematic
;
4-(4-Methoxyphenyl)piperazin-1-ium chloride
;
_space_group_IT_number 45
_symmetry_cell_setting orthorhombic
_symmetry_space_group_name_Hall 'I 2 -2c'
_symmetry_space_group_name_H-M 'I b a 2'
_atom_sites_solution_hydrogens geom
_atom_sites_solution_primary direct
_atom_sites_solution_secondary difmap
_audit_creation_method SHELXL-97
_cell_angle_alpha 90
_cell_angle_beta 90
_cell_angle_gamma 90
_cell_formula_units_Z 8
_cell_length_a 10.2890(7)
_cell_length_b 31.5218(18)
_cell_length_c 7.5909(5)
_cell_measurement_reflns_used 3073
_cell_measurement_temperature 296(2)
_cell_measurement_theta_max 30.47
_cell_measurement_theta_min 1.19
_cell_volume 2461.9(3)
_computing_cell_refinement 'SAINT (Bruker, 2007)'
_computing_data_collection 'APEX2 (Bruker, 2007)'
_computing_data_reduction 'SAINT (Bruker, 2007)'
_computing_molecular_graphics 'Ortep3 for Windows (Farrugia, 1997) and PLATON (Spek, 2009)'
_computing_publication_material
;
WinGx publication routines (Farrugia, 1999) and PLATON  (Spek,
2009)
;
_computing_structure_refinement 'SHELXL97 (Sheldrick, 2008)'
_computing_structure_solution 'SHELXS97 (Sheldrick, 2008)'
_diffrn_ambient_temperature 296(2)
_diffrn_detector_area_resol_mean 7.3
_diffrn_measured_fraction_theta_full 0.993
_diffrn_measured_fraction_theta_max 0.993
_diffrn_measurement_device_type 'Bruker KAPPA APEXII CCD'
_diffrn_measurement_method \w
_diffrn_radiation_monochromator graphite
_diffrn_radiation_source 'fine-focus sealed tube'
_diffrn_radiation_type MoK\a
_diffrn_radiation_wavelength 0.71073
_diffrn_reflns_av_R_equivalents 0.0256
_diffrn_reflns_av_sigmaI/netI 0.0320
_diffrn_reflns_limit_h_max 12
_diffrn_reflns_limit_h_min -14
_diffrn_reflns_limit_k_max 44
_diffrn_reflns_limit_k_min -42
_diffrn_reflns_limit_l_max 10
_diffrn_reflns_limit_l_min -5
_diffrn_reflns_number 7605
_diffrn_reflns_theta_full 30.47
_diffrn_reflns_theta_max 30.47
_diffrn_reflns_theta_min 1.29
_diffrn_standards_number 0
_exptl_absorpt_coefficient_mu 0.288
_exptl_absorpt_correction_T_max 0.950
_exptl_absorpt_correction_T_min 0.922
_exptl_absorpt_correction_type multi-scan
_exptl_absorpt_process_details '(SADABS; Bruker, 2005)'
_exptl_crystal_colour Colourless
_exptl_crystal_density_diffrn 1.234
_exptl_crystal_density_method 'not measured'
_exptl_crystal_description prismatic
_exptl_crystal_F_000 976
_exptl_crystal_size_max 0.28
_exptl_crystal_size_mid 0.22
_exptl_crystal_size_min 0.15
_refine_diff_density_max 0.350
_refine_diff_density_min -0.294
_refine_ls_abs_structure_details 'Flack  (1983), 1076 Friedel pairs'
_refine_ls_abs_structure_Flack 0.05(9)
_refine_ls_extinction_coef 0.0136(13)
_refine_ls_extinction_expression Fc^*^=kFc[1+0.001xFc^2^\l^3^/sin(2\q)]^-1/4^
_refine_ls_extinction_method SHELXL
_refine_ls_goodness_of_fit_ref 1.005
_refine_ls_hydrogen_treatment constr
_refine_ls_matrix_type full
_refine_ls_number_parameters 137
_refine_ls_number_reflns 3073
_refine_ls_number_restraints 1
_refine_ls_restrained_S_all 1.005
_refine_ls_R_factor_all 0.0654
_refine_ls_R_factor_gt 0.0443
_refine_ls_shift/su_max 0.000
_refine_ls_shift/su_mean 0.000
_refine_ls_structure_factor_coef Fsqd
_refine_ls_weighting_details 'calc w=1/[\s^2^(Fo^2^)+(0.0883P)^2^+0.0737P] where P=(Fo^2^+2Fc^2^)/3'
_refine_ls_weighting_scheme calc
_refine_ls_wR_factor_gt 0.1146
_refine_ls_wR_factor_ref 0.1385
_reflns_number_gt 2327
_reflns_number_total 3073
_reflns_threshold_expression I>2\s(I)
_cod_data_source_file at2720.cif
_cod_data_source_block I
_cod_database_code 2220966
_cod_database_fobs_code 2220966

loop_
_symmetry_equiv_pos_site_id
_symmetry_equiv_pos_as_xyz
1 x,y,z
2 -x,-y,z
3 -x,y,1/2+z
4 x,-y,1/2+z
5 1/2+x,1/2+y,1/2+z
6 1/2-x,1/2-y,1/2+z
7 1/2-x,1/2+y,z
8 1/2+x,1/2-y,z

loop_
_atom_site_aniso_label
_atom_site_aniso_U_11
_atom_site_aniso_U_22
_atom_site_aniso_U_33
_atom_site_aniso_U_12
_atom_site_aniso_U_13
_atom_site_aniso_U_23
O1 0.0468(7) 0.0384(7) 0.0510(9) -0.0060(5) -0.0035(8) 0.0000(8)
N1 0.0415(8) 0.0359(7) 0.0447(9) 0.0009(6) 0.0001(9) 0.0004(8)
N2 0.0814(15) 0.0327(10) 0.0542(14) -0.0018(8) -0.0042(10) 0.0048(9)
C1 0.0351(8) 0.0346(8) 0.0306(9) 0.0019(6) 0.0006(9) -0.0009(8)
C2 0.0353(9) 0.0401(10) 0.0351(11) -0.0007(7) -0.0065(8) 0.0002(8)
C3 0.0345(9) 0.0382(10) 0.0359(10) 0.0024(7) -0.0041(8) 0.0011(8)
C4 0.0340(8) 0.0373(8) 0.0273(8) -0.0021(6) 0.0038(8) -0.0019(8)
C5 0.0320(8) 0.0467(10) 0.0327(9) -0.0036(8) -0.0052(8) -0.0020(8)
C6 0.0352(9) 0.0458(10) 0.0349(10) 0.0064(8) -0.0030(8) 0.0038(8)
C7 0.0701(16) 0.0391(12) 0.083(2) -0.0030(11) -0.0173(15) 0.0059(12)
C8 0.0468(11) 0.0391(11) 0.0599(16) -0.0038(9) -0.0042(10) -0.0035(9)
C9 0.0571(12) 0.0463(11) 0.0654(15) -0.0088(9) 0.0005(14) 0.0007(13)
C10 0.0658(14) 0.0392(11) 0.080(2) 0.0088(10) 0.0024(14) 0.0063(12)
C11 0.0502(12) 0.0381(10) 0.0655(15) 0.0066(9) 0.0077(11) 0.0001(10)
Cl1 0.1167(6) 0.0368(3) 0.0596(4) 0.0072(3) -0.0038(4) -0.0031(3)

loop_
_atom_site_type_symbol
_atom_site_label
_atom_site_fract_x
_atom_site_fract_y
_atom_site_fract_z
_atom_site_U_iso_or_equiv
_atom_site_thermal_displace_type
_atom_site_calc_flag
_atom_site_refinement_flags
_atom_site_occupancy
O O1 0.41690(13) 0.30736(4) 0.7357(3) 0.0454(4) Uani . . 1.000
N N1 0.30676(15) 0.13295(5) 0.7320(3) 0.0407(5) Uani . . 1.000
N N2 0.25384(18) 0.04631(6) 0.6512(4) 0.0561(8) Uani . . 1.000
C C1 0.33328(16) 0.17757(5) 0.7214(3) 0.0334(5) Uani . . 1.000
C C2 0.25085(17) 0.20603(6) 0.6364(3) 0.0368(6) Uani . . 1.000
C C3 0.27578(17) 0.24960(7) 0.6389(3) 0.0362(6) Uani . . 1.000
C C4 0.38456(16) 0.26505(6) 0.7235(3) 0.0329(5) Uani . . 1.000
C C5 0.46885(18) 0.23669(6) 0.8075(3) 0.0371(5) Uani . . 1.000
C C6 0.44271(18) 0.19397(6) 0.8060(3) 0.0386(6) Uani . . 1.000
C C7 0.3309(3) 0.33675(8) 0.6540(4) 0.0641(9) Uani . . 1.000
C C8 0.1772(2) 0.11964(7) 0.6751(3) 0.0486(7) Uani . . 1.000
C C9 0.1533(2) 0.07386(7) 0.7291(4) 0.0563(7) Uani . . 1.000
C C10 0.3855(3) 0.06000(7) 0.7054(4) 0.0617(9) Uani . . 1.000
C C11 0.4071(2) 0.10588(7) 0.6540(4) 0.0513(7) Uani . . 1.000
Cl Cl1 0.24567(7) 0.04913(2) 0.23863(13) 0.0710(3) Uani . . 1.000
H H2 0.17815 0.19587 0.57701 0.0442 Uiso . . 1.000
H H2A 0.24059 0.01935 0.68585 0.0673 Uiso . . 1.000
H H2B 0.24770 0.04718 0.53299 0.0673 Uiso . . 1.000
H H3 0.21888 0.26823 0.58342 0.0435 Uiso . . 1.000
H H5 0.54265 0.24678 0.86451 0.0446 Uiso . . 1.000
H H6 0.49937 0.17549 0.86277 0.0464 Uiso . . 1.000
H H7A 0.36281 0.36507 0.67113 0.0962 Uiso . . 1.000
H H7B 0.32577 0.33080 0.53014 0.0962 Uiso . . 1.000
H H7C 0.24605 0.33421 0.70556 0.0962 Uiso . . 1.000
H H8A 0.11208 0.13783 0.72828 0.0583 Uiso . . 1.000
H H8B 0.17019 0.12226 0.54811 0.0583 Uiso . . 1.000
H H9A 0.06804 0.06493 0.68906 0.0675 Uiso . . 1.000
H H9B 0.15557 0.07151 0.85649 0.0675 Uiso . . 1.000
H H10A 0.39486 0.05691 0.83195 0.0742 Uiso . . 1.000
H H10B 0.45021 0.04222 0.64893 0.0742 Uiso . . 1.000
H H11A 0.40474 0.10852 0.52670 0.0615 Uiso . . 1.000
H H11B 0.49212 0.11503 0.69420 0.0615 Uiso . . 1.000

loop_
_atom_type_symbol
_atom_type_description
_atom_type_scat_dispersion_real
_atom_type_scat_dispersion_imag
_atom_type_scat_source
O O 0.0106 0.0060 'International Tables Vol C Tables 4.2.6.8 and 6.1.1.4'
N N 0.0061 0.0033 'International Tables Vol C Tables 4.2.6.8 and 6.1.1.4'
Cl Cl 0.1484 0.1585 'International Tables Vol C Tables 4.2.6.8 and 6.1.1.4'
H H 0.0000 0.0000 'International Tables Vol C Tables 4.2.6.8 and 6.1.1.4'
C C 0.0033 0.0016 'International Tables Vol C Tables 4.2.6.8 and 6.1.1.4'

loop_
_geom_angle_atom_site_label_1
_geom_angle_atom_site_label_2
_geom_angle_atom_site_label_3
_geom_angle_site_symmetry_1
_geom_angle_site_symmetry_2
_geom_angle_site_symmetry_3
_geom_angle
_geom_angle_publ_flag
C4 O1 C7 . . . 116.79(18) no
C1 N1 C8 . . . 115.97(16) no
C1 N1 C11 . . . 114.48(16) no
C8 N1 C11 . . . 110.85(17) no
C9 N2 C10 . . . 111.0(2) no
C9 N2 H2B . . . 109.00 no
C10 N2 H2A . . . 109.00 no
C10 N2 H2B . . . 109.00 no
H2A N2 H2B . . . 108.00 no
C9 N2 H2A . . . 109.00 no
N1 C1 C2 . . . 122.78(16) no
N1 C1 C6 . . . 119.39(17) no
C2 C1 C6 . . . 117.76(16) no
C1 C2 C3 . . . 120.99(17) no
C2 C3 C4 . . . 120.16(18) no
O1 C4 C5 . . . 115.99(17) no
O1 C4 C3 . . . 124.69(18) no
C3 C4 C5 . . . 119.31(18) no
C4 C5 C6 . . . 120.09(18) no
C1 C6 C5 . . . 121.68(18) no
N1 C8 C9 . . . 109.88(17) no
N2 C9 C8 . . . 109.72(19) no
N2 C10 C11 . . . 110.0(2) no
N1 C11 C10 . . . 110.4(2) no
C1 C2 H2 . . . 119.00 no
C3 C2 H2 . . . 120.00 no
C2 C3 H3 . . . 120.00 no
C4 C3 H3 . . . 120.00 no
C4 C5 H5 . . . 120.00 no
C6 C5 H5 . . . 120.00 no
C1 C6 H6 . . . 119.00 no
C5 C6 H6 . . . 119.00 no
O1 C7 H7A . . . 109.00 no
O1 C7 H7B . . . 109.00 no
O1 C7 H7C . . . 109.00 no
H7A C7 H7B . . . 109.00 no
H7A C7 H7C . . . 109.00 no
H7B C7 H7C . . . 109.00 no
N1 C8 H8A . . . 110.00 no
N1 C8 H8B . . . 110.00 no
C9 C8 H8A . . . 110.00 no
C9 C8 H8B . . . 110.00 no
H8A C8 H8B . . . 108.00 no
N2 C9 H9A . . . 110.00 no
N2 C9 H9B . . . 110.00 no
C8 C9 H9A . . . 110.00 no
C8 C9 H9B . . . 110.00 no
H9A C9 H9B . . . 108.00 no
N2 C10 H10A . . . 110.00 no
N2 C10 H10B . . . 110.00 no
C11 C10 H10A . . . 110.00 no
C11 C10 H10B . . . 110.00 no
H10A C10 H10B . . . 108.00 no
N1 C11 H11A . . . 110.00 no
N1 C11 H11B . . . 110.00 no
C10 C11 H11A . . . 110.00 no
C10 C11 H11B . . . 110.00 no
H11A C11 H11B . . . 108.00 no

loop_
_geom_bond_atom_site_label_1
_geom_bond_atom_site_label_2
_geom_bond_site_symmetry_1
_geom_bond_site_symmetry_2
_geom_bond_distance
_geom_bond_publ_flag
O1 C4 . . 1.378(2) no
O1 C7 . . 1.423(3) no
N1 C1 . . 1.435(2) no
N1 C8 . . 1.463(3) no
N1 C11 . . 1.464(3) no
N2 C9 . . 1.474(3) no
N2 C10 . . 1.480(4) no
N2 H2A . . 0.9000 no
N2 H2B . . 0.9000 no
C1 C2 . . 1.393(3) no
C1 C6 . . 1.396(3) no
C2 C3 . . 1.397(3) no
C3 C4 . . 1.379(3) no
C4 C5 . . 1.399(3) no
C5 C6 . . 1.373(3) no
C8 C9 . . 1.520(3) no
C10 C11 . . 1.514(3) no
C2 H2 . . 0.9300 no
C3 H3 . . 0.9300 no
C5 H5 . . 0.9300 no
C6 H6 . . 0.9300 no
C7 H7A . . 0.9600 no
C7 H7B . . 0.9600 no
C7 H7C . . 0.9600 no
C8 H8A . . 0.9700 no
C8 H8B . . 0.9700 no
C9 H9A . . 0.9700 no
C9 H9B . . 0.9700 no
C10 H10A . . 0.9700 no
C10 H10B . . 0.9700 no
C11 H11A . . 0.9700 no
C11 H11B . . 0.9700 no

loop_
_geom_contact_atom_site_label_1
_geom_contact_atom_site_label_2
_geom_contact_distance
_geom_contact_site_symmetry_1
_geom_contact_site_symmetry_2
_geom_contact_publ_flag
Cl1 N2 3.134(3) . . no
Cl1 N2 3.082(2) . 4_554 no
Cl1 H2A 2.2000 . 4_554 no
Cl1 H9B 3.1300 . 1_554 no
Cl1 H2B 2.2400 . . no
Cl1 H7A 2.9700 . 6_554 no
O1 H2 2.7700 . 6_555 no
O1 H8A 2.6500 . 8_555 no
N1 N2 2.852(3) . . no
N2 N1 2.852(3) . . no
N2 Cl1 3.134(3) . . no
N2 Cl1 3.082(2) . 4_555 no
N1 H7B 2.8800 . 6_555 no
C2 C4 3.549(3) . 6_554 no
C3 C5 3.435(3) . 8_455 no
C3 C5 3.585(3) . 6_554 no
C3 C4 3.589(3) . 6_554 no
C4 C2 3.549(3) . 6_555 no
C4 C3 3.589(3) . 6_555 no
C5 C3 3.435(3) . 8_555 no
C5 C3 3.585(3) . 6_555 no
C1 H7B 2.8700 . 6_555 no
C2 H8A 2.6700 . . no
C2 H8B 2.8500 . . no
C3 H5 2.8000 . 3_654 no
C3 H5 2.9500 . 8_455 no
C3 H7C 2.7300 . . no
C3 H7B 2.7400 . . no
C4 H2 3.0200 . 6_555 no
C4 H5 2.8800 . 3_654 no
C5 H3 3.0900 . 8_555 no
C5 H3 2.8500 . 6_555 no
C6 H11B 2.6800 . . no
C6 H3 2.9400 . 6_555 no
C7 H8A 3.0500 . 8_555 no
C7 H3 2.5100 . . no
C8 H2 2.5200 . . no
C11 H6 2.8700 . . no
H2 C8 2.5200 . . no
H2 C4 3.0200 . 6_554 no
H2 O1 2.7700 . 6_554 no
H2 H8A 2.2600 . . no
H2 H8B 2.3300 . . no
H2A Cl1 2.2000 . 4_555 no
H2B H11A 2.5200 . . no
H2B Cl1 2.2400 . . no
H2B H8B 2.5000 . . no
H3 C5 2.8500 . 6_554 no
H3 C7 2.5100 . . no
H3 H7B 2.2900 . . no
H3 H7C 2.2900 . . no
H3 C6 2.9400 . 6_554 no
H3 C5 3.0900 . 8_455 no
H5 C3 2.8000 . 3_655 no
H5 C3 2.9500 . 8_555 no
H5 C4 2.8800 . 3_655 no
H6 C11 2.8700 . . no
H6 H11B 2.3000 . . no
H7A Cl1 2.9700 . 6_555 no
H7B C3 2.7400 . . no
H7B C1 2.8700 . 6_554 no
H7B H3 2.2900 . . no
H7B N1 2.8800 . 6_554 no
H7B H8A 2.5800 . 6_554 no
H7C H3 2.2900 . . no
H7C C3 2.7300 . . no
H8A C2 2.6700 . . no
H8A H7B 2.5800 . 6_555 no
H8A O1 2.6500 . 8_455 no
H8A H2 2.2600 . . no
H8A C7 3.0500 . 8_455 no
H8B H2B 2.5000 . . no
H8B H11A 2.4600 . . no
H8B C2 2.8500 . . no
H8B H2 2.3300 . . no
H9B Cl1 3.1300 . 1_556 no
H9B H10A 2.5100 . . no
H10A H9B 2.5100 . . no
H11A H2B 2.5200 . . no
H11A H8B 2.4600 . . no
H11B H6 2.3000 . . no
H11B C6 2.6800 . . no

loop_
_geom_hbond_atom_site_label_D
_geom_hbond_atom_site_label_H
_geom_hbond_atom_site_label_A
_geom_hbond_site_symmetry_A
_geom_hbond_distance_DH
_geom_hbond_distance_HA
_geom_hbond_distance_DA
_geom_hbond_angle_DHA
_geom_hbond_publ_flag
N2 H2A Cl1 4_555 0.90 2.20 3.082(2) 168 yes
N2 H2B Cl1 . 0.90 2.24 3.134(3) 177 yes
C3 H3 CgA 6_554 0.93 2.88 3.573(2) 133 yes

loop_
_geom_torsion_atom_site_label_1
_geom_torsion_atom_site_label_2
_geom_torsion_atom_site_label_3
_geom_torsion_atom_site_label_4
_geom_torsion_site_symmetry_1
_geom_torsion_site_symmetry_2
_geom_torsion_site_symmetry_3
_geom_torsion_site_symmetry_4
_geom_torsion
_geom_torsion_publ_flag
C7 O1 C4 C3 . . . . -0.2(3) no
C7 O1 C4 C5 . . . . -178.8(2) no
C8 N1 C1 C2 . . . . -10.2(3) no
C8 N1 C1 C6 . . . . 166.8(2) no
C11 N1 C1 C2 . . . . 120.9(2) no
C11 N1 C1 C6 . . . . -62.2(3) no
C1 N1 C8 C9 . . . . -168.1(2) no
C11 N1 C8 C9 . . . . 59.1(3) no
C1 N1 C11 C10 . . . . 167.9(2) no
C8 N1 C11 C10 . . . . -58.6(3) no
C10 N2 C9 C8 . . . . 57.6(3) no
C9 N2 C10 C11 . . . . -56.9(3) no
N1 C1 C2 C3 . . . . 175.8(2) no
C6 C1 C2 C3 . . . . -1.2(3) no
N1 C1 C6 C5 . . . . -176.6(2) no
C2 C1 C6 C5 . . . . 0.5(3) no
C1 C2 C3 C4 . . . . 1.2(3) no
C2 C3 C4 O1 . . . . -179.0(2) no
C2 C3 C4 C5 . . . . -0.4(3) no
O1 C4 C5 C6 . . . . 178.4(2) no
C3 C4 C5 C6 . . . . -0.3(3) no
C4 C5 C6 C1 . . . . 0.3(3) no
N1 C8 C9 N2 . . . . -58.2(3) no
N2 C10 C11 N1 . . . . 56.8(3) no

loop_
_cod_related_entry_id
_cod_related_entry_database
_cod_related_entry_code
1 ChemSpider 2286818
